data_2013228
loop_
_publ_author_name
'Harada, Tomoko'
'Wada, Satoko'
'Yuge, Hidetaka'
'Miyamoto, Takeshi Ken'

_publ_section_title
;
 The <i>trans</i> influence of the pyridine ligand on
 ruthenium(II)--porphyrin--carbene complexes
;
_journal_issue 2
_journal_name_full 'Acta Crystallographica Section C'
_journal_page_first m37
_journal_page_last m39
_journal_paper_doi 10.1107/S0108270102022461
_journal_volume 59
_journal_year 2003
_chemical_formula_iupac '[Ru (C48 H36 N4) (C15 H10 O2) (C5 H5 N)]'
_chemical_formula_moiety 'C68 H51 N5 O2 Ru'
_chemical_formula_sum 'C68 H51 N5 O2 Ru'
_chemical_formula_weight 1071.21
_chemical_name_systematic
;
(dibenzoylcarbenyl-\kC)(pyridine-\kN)(5,10,15,20-tetra-p-tolylporphyrinato-
\k^4^N)ruthenium(II)
;
_space_group_IT_number 15
_symmetry_cell_setting monoclinic
_symmetry_space_group_name_Hall '-C 2yc'
_symmetry_space_group_name_H-M 'C 1 2/c 1'
_atom_sites_solution_hydrogens geom
_atom_sites_solution_primary direct
_atom_sites_solution_secondary difmap
_audit_creation_method SHELXL97
_cell_angle_alpha 90
_cell_angle_beta 95.872(10)
_cell_angle_gamma 90
_cell_formula_units_Z 4
_cell_length_a 15.806(2)
_cell_length_b 16.6172(18)
_cell_length_c 20.644(2)
_cell_measurement_reflns_used 25
_cell_measurement_temperature 296(2)
_cell_measurement_theta_max 13.67
_cell_measurement_theta_min 10.81
_cell_volume 5393.7(10)
_computing_cell_refinement 'MSC/AFC Diffractometer Control Software'
_computing_data_collection
;MSC/AFC Diffractometer Control Software (Molecular Structure Corporation,
 1993)
;
_computing_data_reduction 'CrystalStructure (Molecular Structure Corporation & Rigaku Corporation, 2001)'
_computing_molecular_graphics 'ORTEP-3 for Windows (Farrugia, 1997)'
_computing_publication_material SHELXL97
_computing_structure_refinement 'SHELXL97 (Sheldrick, 1997)'
_computing_structure_solution 'SHELXS97 (Sheldrick, 1990)'
_diffrn_ambient_temperature 296(2)
_diffrn_measured_fraction_theta_full 0.999
_diffrn_measured_fraction_theta_max 0.999
_diffrn_measurement_device_type 'Rigaku AFC-7R'
_diffrn_measurement_method \w/2\q
_diffrn_radiation_monochromator graphite
_diffrn_radiation_source 'rotating Mo anticathode'
_diffrn_radiation_type MoK\a
_diffrn_radiation_wavelength 0.71069
_diffrn_reflns_av_R_equivalents 0.048
_diffrn_reflns_av_sigmaI/netI 0.154
_diffrn_reflns_limit_h_max 20
_diffrn_reflns_limit_h_min 0
_diffrn_reflns_limit_k_max 21
_diffrn_reflns_limit_k_min 0
_diffrn_reflns_limit_l_max 26
_diffrn_reflns_limit_l_min -26
_diffrn_reflns_number 6419
_diffrn_reflns_theta_full 27.50
_diffrn_reflns_theta_max 27.50
_diffrn_reflns_theta_min 2.57
_diffrn_standards_decay_% 1.5
_diffrn_standards_interval_count 150
_diffrn_standards_number 3
_exptl_absorpt_coefficient_mu 0.342
_exptl_absorpt_correction_type none
_exptl_crystal_colour 'dark red'
_exptl_crystal_density_diffrn 1.319
_exptl_crystal_density_meas ?
_exptl_crystal_density_method 'not measured'
_exptl_crystal_description needle
_exptl_crystal_F_000 2216
_exptl_crystal_size_max 0.20
_exptl_crystal_size_mid 0.12
_exptl_crystal_size_min 0.10
_refine_diff_density_max 0.64
_refine_diff_density_min -0.51
_refine_ls_extinction_method none
_refine_ls_goodness_of_fit_ref 0.969
_refine_ls_hydrogen_treatment constr
_refine_ls_matrix_type full
_refine_ls_number_parameters 345
_refine_ls_number_reflns 6197
_refine_ls_number_restraints 0
_refine_ls_restrained_S_all 0.969
_refine_ls_R_factor_all 0.190
_refine_ls_R_factor_gt 0.061
_refine_ls_shift/su_max <0.001
_refine_ls_shift/su_mean 0.000
_refine_ls_structure_factor_coef Fsqd
_refine_ls_weighting_details 'calc w = 1/[\s^2^(Fo^2^)+(0.0752P)^2^] where P=(Fo^2^+2Fc^2^)/3'
_refine_ls_weighting_scheme calc
_refine_ls_wR_factor_gt 0.140
_refine_ls_wR_factor_ref 0.182
_reflns_number_gt 2792
_reflns_number_total 6197
_reflns_threshold_expression I>2\s(I)
_cod_data_source_file tr1046.cif
_cod_data_source_block I
_cod_depositor_comments
;
The following automatic conversions were performed:

'_exptl_crystal_density_meas' value 'not measured' was changed to '?'
- the value is perceived as not measured.

Automatic conversion script
Id: cif_fix_values 3008 2015-01-20 13:52:24Z robertas 
;
_cod_original_sg_symbol_H-M 'C 2/c'
_cod_database_code 2013228
_cod_database_fobs_code 2013228

loop_
_symmetry_equiv_pos_as_xyz
'x, y, z'
'x, -y, z+1/2'
'x+1/2, y+1/2, z'
'x+1/2, -y+1/2, z+1/2'
'-x, -y, -z'
'-x, y, -z-1/2'
'-x+1/2, -y+1/2, -z'
'-x+1/2, y+1/2, -z-1/2'

loop_
_atom_site_label
_atom_site_fract_x
_atom_site_fract_y
_atom_site_fract_z
_atom_site_U_iso_or_equiv
_atom_site_adp_type
_atom_site_calc_flag
_atom_site_refinement_flags
_atom_site_occupancy
_atom_site_disorder_assembly
_atom_site_disorder_group
_atom_site_type_symbol
Ru 0.5000 0.63899(4) 0.2500 0.0426(2) Uani d S 1 . . Ru
O 0.5512(3) 0.8122(3) 0.15859(19) 0.0658(11) Uani d . 1 . . O
N1 0.3831(3) 0.6273(3) 0.28244(19) 0.0447(10) Uani d . 1 . . N
N2 0.4442(3) 0.6359(3) 0.15594(19) 0.0461(10) Uani d . 1 . . N
N3 0.5000 0.4988(4) 0.2500 0.0548(17) Uani d S 1 . . N
C1 0.3664(3) 0.6281(3) 0.3473(3) 0.0502(14) Uani d . 1 . . C
C2 0.2762(4) 0.6202(4) 0.3491(3) 0.0620(18) Uani d . 1 . . C
H1 0.2477 0.6183 0.3863 0.074 Uiso calc R 1 . . H
C3 0.2402(4) 0.6161(4) 0.2871(3) 0.0627(17) Uani d . 1 . . C
H2 0.1825 0.6104 0.2741 0.075 Uiso calc R 1 . . H
C4 0.3058(3) 0.6219(3) 0.2452(3) 0.0504(14) Uani d . 1 . . C
C5 0.2946(3) 0.6247(3) 0.1767(3) 0.0521(14) Uani d . 1 . . C
C6 0.3586(3) 0.6339(3) 0.1358(2) 0.0476(12) Uani d . 1 . . C
C7 0.3464(4) 0.6390(4) 0.0660(3) 0.0621(15) Uani d . 1 . . C
H3 0.2945 0.6400 0.0403 0.074 Uiso calc R 1 . . H
C8 0.4237(4) 0.6419(4) 0.0447(3) 0.0585(14) Uani d . 1 . . C
H4 0.4349 0.6454 0.0014 0.070 Uiso calc R 1 . . H
C9 0.4866(3) 0.6387(4) 0.1003(2) 0.0503(12) Uani d . 1 . . C
C10 0.5739(3) 0.6348(3) 0.0990(2) 0.0491(12) Uani d . 1 . . C
C11 0.2044(4) 0.6154(3) 0.1448(3) 0.0529(15) Uani d . 1 . . C
C12 0.1617(4) 0.6767(4) 0.1099(3) 0.0675(17) Uani d . 1 . . C
H5 0.1884 0.7260 0.1055 0.081 Uiso calc R 1 . . H
C13 0.0796(4) 0.6652(4) 0.0814(4) 0.083(2) Uani d . 1 . . C
H6 0.0521 0.7069 0.0578 0.100 Uiso calc R 1 . . H
C14 0.0377(4) 0.5932(4) 0.0871(4) 0.078(2) Uani d . 1 . . C
C15 0.0797(5) 0.5337(4) 0.1224(4) 0.092(2) Uani d . 1 . . C
H7 0.0522 0.4850 0.1274 0.110 Uiso calc R 1 . . H
C16 0.1611(4) 0.5433(4) 0.1506(3) 0.0741(19) Uani d . 1 . . C
H8 0.1879 0.5011 0.1739 0.089 Uiso calc R 1 . . H
C17 -0.0516(5) 0.5811(5) 0.0537(5) 0.121(3) Uani d . 1 . . C
H9 -0.0707 0.6298 0.0318 0.145 Uiso calc R 1 . . H
H10 -0.0894 0.5675 0.0856 0.145 Uiso calc R 1 . . H
H11 -0.0512 0.5382 0.0225 0.145 Uiso calc R 1 . . H
C18 0.6085(3) 0.6388(4) 0.0340(3) 0.0529(13) Uani d . 1 . . C
C19 0.6268(5) 0.7110(4) 0.0080(3) 0.084(2) Uani d . 1 . . C
H12 0.6163 0.7582 0.0300 0.101 Uiso calc R 1 . . H
C20 0.6611(5) 0.7148(4) -0.0512(4) 0.095(3) Uani d . 1 . . C
H13 0.6733 0.7651 -0.0678 0.114 Uiso calc R 1 . . H
C21 0.6774(4) 0.6491(5) -0.0856(3) 0.0698(18) Uani d . 1 . . C
C22 0.6562(6) 0.5782(5) -0.0601(4) 0.103(3) Uani d . 1 . . C
H14 0.6649 0.5314 -0.0832 0.123 Uiso calc R 1 . . H
C23 0.6218(6) 0.5715(4) -0.0012(3) 0.095(3) Uani d . 1 . . C
H15 0.6078 0.5212 0.0142 0.114 Uiso calc R 1 . . H
C24 0.7157(5) 0.6553(5) -0.1496(3) 0.099(3) Uani d . 1 . . C
H16 0.7224 0.6023 -0.1670 0.118 Uiso calc R 1 . . H
H17 0.7702 0.6811 -0.1427 0.118 Uiso calc R 1 . . H
H18 0.6787 0.6863 -0.1798 0.118 Uiso calc R 1 . . H
C25 0.5000 0.7519(5) 0.2500 0.0441(18) Uani d S 1 . . C
C26 0.4888(4) 0.7992(3) 0.1879(2) 0.0493(14) Uani d . 1 . . C
C27 0.4045(4) 0.8323(3) 0.1641(3) 0.0513(14) Uani d . 1 . . C
C28 0.3933(4) 0.8643(4) 0.1022(3) 0.0746(18) Uani d . 1 . . C
H19 0.4373 0.8629 0.0755 0.089 Uiso calc R 1 . . H
C29 0.3153(6) 0.8989(5) 0.0800(4) 0.101(3) Uani d . 1 . . C
H20 0.3076 0.9216 0.0386 0.121 Uiso calc R 1 . . H
C30 0.2501(6) 0.8996(5) 0.1184(5) 0.094(3) Uani d . 1 . . C
H21 0.1985 0.9233 0.1033 0.112 Uiso calc R 1 . . H
C31 0.2601(5) 0.8661(5) 0.1785(4) 0.085(2) Uani d . 1 . . C
H22 0.2153 0.8665 0.2045 0.102 Uiso calc R 1 . . H
C32 0.3371(4) 0.8311(4) 0.2014(3) 0.0652(17) Uani d . 1 . . C
H23 0.3433 0.8068 0.2422 0.078 Uiso calc R 1 . . H
C33 0.5149(4) 0.4568(4) 0.1979(3) 0.0721(19) Uani d . 1 . . C
H24 0.5253 0.4849 0.1606 0.087 Uiso calc R 1 . . H
C34 0.5160(5) 0.3752(4) 0.1958(4) 0.096(2) Uani d . 1 . . C
H25 0.5274 0.3485 0.1580 0.115 Uiso calc R 1 . . H
C35 0.5000 0.3327(7) 0.2500 0.100(4) Uani d S 1 . . C
H26 0.5000 0.2767 0.2500 0.120 Uiso calc SR 1 . . H

loop_
_atom_site_aniso_label
_atom_site_aniso_U_11
_atom_site_aniso_U_22
_atom_site_aniso_U_33
_atom_site_aniso_U_12
_atom_site_aniso_U_13
_atom_site_aniso_U_23
Ru 0.0424(4) 0.0448(4) 0.0412(3) 0.000 0.0076(3) 0.000
O 0.069(3) 0.070(3) 0.061(3) -0.010(2) 0.018(2) 0.010(2)
N1 0.046(2) 0.053(3) 0.035(2) -0.001(2) 0.0068(19) 0.004(2)
N2 0.046(2) 0.048(2) 0.044(2) -0.003(2) 0.0068(19) -0.007(2)
N3 0.048(4) 0.052(4) 0.065(5) 0.000 0.007(3) 0.000
C1 0.048(3) 0.042(3) 0.062(3) 0.002(3) 0.017(3) -0.003(3)
C2 0.057(4) 0.075(5) 0.058(4) 0.001(3) 0.020(3) -0.002(3)
C3 0.042(3) 0.078(5) 0.069(4) -0.001(3) 0.012(3) 0.002(3)
C4 0.044(3) 0.050(4) 0.058(3) 0.000(2) 0.007(3) 0.001(3)
C5 0.045(3) 0.050(4) 0.061(3) -0.005(3) 0.001(3) -0.003(3)
C6 0.047(3) 0.046(3) 0.047(3) -0.002(3) -0.003(2) -0.004(3)
C7 0.055(3) 0.080(4) 0.049(3) -0.009(4) -0.004(3) -0.001(4)
C8 0.069(4) 0.064(4) 0.041(3) -0.011(4) 0.003(3) -0.013(3)
C9 0.060(3) 0.046(3) 0.045(3) -0.007(3) 0.009(2) -0.003(3)
C10 0.058(3) 0.046(3) 0.045(3) -0.005(3) 0.012(2) -0.003(3)
C11 0.047(3) 0.054(4) 0.057(3) -0.003(3) 0.000(3) -0.008(3)
C12 0.062(4) 0.061(4) 0.076(4) -0.014(3) -0.007(3) 0.004(3)
C13 0.064(4) 0.067(5) 0.113(6) 0.000(4) -0.020(4) 0.008(4)
C14 0.053(4) 0.070(5) 0.106(6) -0.011(4) -0.010(4) 0.002(4)
C15 0.066(5) 0.060(5) 0.143(7) -0.017(4) -0.020(5) 0.015(5)
C16 0.055(4) 0.060(4) 0.101(5) -0.009(3) -0.019(4) 0.007(4)
C17 0.060(5) 0.105(7) 0.187(10) -0.020(5) -0.033(5) 0.012(7)
C18 0.053(3) 0.053(3) 0.055(3) 0.001(3) 0.014(3) 0.001(3)
C19 0.134(7) 0.052(4) 0.075(5) 0.000(4) 0.057(5) -0.006(3)
C20 0.149(8) 0.051(4) 0.098(6) -0.005(4) 0.074(6) 0.005(4)
C21 0.086(5) 0.079(5) 0.049(3) 0.009(4) 0.026(3) 0.002(4)
C22 0.183(9) 0.069(5) 0.066(5) 0.012(5) 0.058(5) -0.009(4)
C23 0.167(8) 0.057(4) 0.069(5) -0.009(5) 0.056(5) -0.005(4)
C24 0.132(7) 0.103(6) 0.070(4) 0.006(5) 0.056(5) 0.007(4)
C25 0.036(4) 0.055(5) 0.041(4) 0.000 0.001(3) 0.000
C26 0.066(4) 0.041(3) 0.041(3) -0.007(3) 0.010(3) -0.002(2)
C27 0.059(4) 0.042(3) 0.051(3) -0.001(3) -0.004(3) 0.008(2)
C28 0.084(5) 0.085(5) 0.052(3) -0.022(4) -0.012(3) 0.008(4)
C29 0.110(7) 0.093(6) 0.089(6) -0.033(5) -0.043(5) 0.037(5)
C30 0.082(6) 0.080(5) 0.109(7) 0.013(5) -0.036(5) 0.012(5)
C31 0.075(5) 0.096(6) 0.080(5) 0.023(5) -0.008(4) -0.007(5)
C32 0.064(4) 0.076(4) 0.055(4) 0.014(3) 0.001(3) 0.001(3)
C33 0.076(5) 0.061(4) 0.081(5) -0.001(4) 0.012(4) -0.013(4)
C34 0.111(6) 0.064(6) 0.112(7) 0.002(4) 0.010(5) -0.021(4)
C35 0.114(10) 0.051(6) 0.132(11) 0.000 0.004(9) 0.000

loop_
_atom_type_symbol
_atom_type_description
_atom_type_scat_dispersion_real
_atom_type_scat_dispersion_imag
_atom_type_scat_source
Ru Ru -1.2594 0.8363 'International Tables Vol C Tables 4.2.6.8 and 6.1.1.4'
O O 0.0106 0.0060 'International Tables Vol C Tables 4.2.6.8 and 6.1.1.4'
N N 0.0061 0.0033 'International Tables Vol C Tables 4.2.6.8 and 6.1.1.4'
C C 0.0033 0.0016 'International Tables Vol C Tables 4.2.6.8 and 6.1.1.4'
H H 0.0000 0.0000 'International Tables Vol C Tables 4.2.6.8 and 6.1.1.4'

loop_
_geom_angle_atom_site_label_1
_geom_angle_atom_site_label_2
_geom_angle_atom_site_label_3
_geom_angle_site_symmetry_1
_geom_angle_site_symmetry_3
_geom_angle
_geom_angle_publ_flag
N1 Ru N1 . 6_656 169.1(2) yes
N1 Ru N2 . . 89.57(15) yes
N1 Ru N2 . 6_656 90.16(15) yes
N1 Ru N3 . . 84.55(12) yes
N2 Ru N2 6_656 . 177.1(3) yes
N2 Ru N3 . . 88.57(13) yes
N1 Ru C25 . . 95.45(12) yes
N2 Ru C25 . . 91.43(13) yes
N3 Ru C25 . . 180 yes
C4 N1 C1 . . 107.1(4) no
C4 N1 Ru . . 127.2(3) no
C1 N1 Ru . . 125.6(3) no
C6 N2 C9 . . 107.1(4) no
C6 N2 Ru . . 127.0(3) no
C9 N2 Ru . . 125.9(3) no
C33 N3 C33 . 6_656 116.4(9) no
C33 N3 Ru . . 121.8(4) no
C33 N3 Ru 6_656 . 121.8(4) no
C10 C1 N1 6_656 . 126.3(5) no
C10 C1 C2 6_656 . 125.7(5) no
N1 C1 C2 . . 108.0(5) no
C3 C2 C1 . . 107.7(5) no
C2 C3 C4 . . 108.2(5) no
N1 C4 C5 . . 124.9(5) no
N1 C4 C3 . . 108.9(5) no
C5 C4 C3 . . 126.2(5) no
C6 C5 C4 . . 126.0(5) no
C6 C5 C11 . . 117.3(5) no
C4 C5 C11 . . 116.7(5) no
N2 C6 C5 . . 125.1(5) no
N2 C6 C7 . . 109.2(5) no
C5 C6 C7 . . 125.6(5) no
C8 C7 C6 . . 107.2(5) no
C7 C8 C9 . . 108.4(5) no
C10 C9 N2 . . 125.5(5) no
C10 C9 C8 . . 126.4(5) no
N2 C9 C8 . . 108.0(5) no
C1 C10 C9 6_656 . 125.9(5) no
C1 C10 C18 6_656 . 116.0(5) no
C9 C10 C18 . . 118.1(5) no
C12 C11 C16 . . 117.4(6) no
C12 C11 C5 . . 122.6(5) no
C16 C11 C5 . . 120.0(5) no
C13 C12 C11 . . 120.5(6) no
C14 C13 C12 . . 121.5(7) no
C15 C14 C13 . . 117.7(6) no
C15 C14 C17 . . 121.7(7) no
C13 C14 C17 . . 120.6(7) no
C14 C15 C16 . . 122.0(7) no
C15 C16 C11 . . 121.0(6) no
C19 C18 C23 . . 117.6(5) no
C19 C18 C10 . . 120.3(5) no
C23 C18 C10 . . 122.0(6) no
C18 C19 C20 . . 120.5(6) no
C21 C20 C19 . . 122.8(6) no
C20 C21 C22 . . 115.8(5) no
C20 C21 C24 . . 121.5(7) no
C22 C21 C24 . . 122.6(7) no
C21 C22 C23 . . 123.3(6) no
C18 C23 C22 . . 119.9(6) no
C26 C25 C26 . 6_656 116.8(6) yes
Ru C25 C26 . . 121.6(3) yes
O C26 C27 . . 120.8(5) no
O C26 C25 . . 118.9(5) no
C27 C26 C25 . . 120.2(4) no
C32 C27 C28 . . 119.4(6) no
C32 C27 C26 . . 122.0(5) no
C28 C27 C26 . . 118.6(6) no
C27 C28 C29 . . 119.3(7) no
C30 C29 C28 . . 120.5(7) no
C31 C30 C29 . . 120.4(7) no
C30 C31 C32 . . 120.0(7) no
C27 C32 C31 . . 120.4(6) no
N3 C33 C34 . . 123.9(8) no
C33 C34 C35 . . 119.0(9) no
C34 C35 C34 . 6_656 117.9(11) no
C3 C2 H1 . . 126.1 no
C1 C2 H1 . . 126.1 no
C2 C3 H2 . . 125.9 no
C4 C3 H2 . . 125.9 no
C8 C7 H3 . . 126.4 no
C6 C7 H3 . . 126.4 no
C7 C8 H4 . . 125.8 no
C9 C8 H4 . . 125.8 no
C13 C12 H5 . . 119.8 no
C11 C12 H5 . . 119.8 no
C14 C13 H6 . . 119.3 no
C12 C13 H6 . . 119.3 no
C14 C15 H7 . . 119.0 no
C16 C15 H7 . . 119.0 no
C15 C16 H8 . . 119.5 no
C11 C16 H8 . . 119.5 no
C14 C17 H9 . . 109.5 no
C14 C17 H10 . . 109.5 no
H9 C17 H10 . . 109.5 no
C14 C17 H11 . . 109.5 no
H9 C17 H11 . . 109.5 no
H10 C17 H11 . . 109.5 no
C18 C19 H12 . . 119.8 no
C20 C19 H12 . . 119.8 no
C21 C20 H13 . . 118.6 no
C19 C20 H13 . . 118.6 no
C21 C22 H14 . . 118.4 no
C23 C22 H14 . . 118.4 no
C18 C23 H15 . . 120.1 no
C22 C23 H15 . . 120.1 no
C21 C24 H16 . . 109.5 no
C21 C24 H17 . . 109.5 no
H16 C24 H17 . . 109.5 no
C21 C24 H18 . . 109.5 no
H16 C24 H18 . . 109.5 no
H17 C24 H18 . . 109.5 no
C27 C28 H19 . . 120.4 no
C29 C28 H19 . . 120.4 no
C30 C29 H20 . . 119.7 no
C28 C29 H20 . . 119.7 no
C31 C30 H21 . . 119.8 no
C29 C30 H21 . . 119.8 no
C30 C31 H22 . . 120.0 no
C32 C31 H22 . . 120.0 no
C27 C32 H23 . . 119.8 no
C31 C32 H23 . . 119.8 no
N3 C33 H24 . . 118.1 no
C34 C33 H24 . . 118.1 no
C33 C34 H25 . . 120.5 no
C35 C34 H25 . . 120.5 no
C34 C35 H26 . . 121.1 no

loop_
_geom_bond_atom_site_label_1
_geom_bond_atom_site_label_2
_geom_bond_site_symmetry_2
_geom_bond_distance
_geom_bond_publ_flag
Ru N1 . 2.038(4) yes
Ru N2 . 2.049(4) yes
Ru N3 . 2.329(7) yes
Ru C25 . 1.877(8) yes
O C26 . 1.228(6) yes
N1 C1 . 1.392(6) no
N1 C4 . 1.379(7) no
N2 C6 . 1.374(6) no
N2 C9 . 1.387(6) no
N3 C33 . 1.323(7) no
C1 C2 . 1.436(8) no
C2 C3 . 1.347(8) no
C3 C4 . 1.420(8) no
C4 C5 . 1.407(8) no
C5 C6 . 1.391(7) no
C6 C7 . 1.437(7) no
C7 C8 . 1.342(8) no
C8 C9 . 1.440(7) no
C9 C10 . 1.385(7) no
C10 C1 6_656 1.384(7) no
C5 C11 . 1.515(8) no
C11 C12 . 1.383(8) no
C12 C13 . 1.382(9) no
C13 C14 . 1.378(9) no
C14 C15 . 1.360(9) no
C15 C16 . 1.366(9) no
C16 C11 . 1.390(8) no
C14 C17 . 1.520(9) no
C10 C18 . 1.501(7) no
C18 C19 . 1.357(8) no
C19 C20 . 1.388(8) no
C20 C21 . 1.342(9) no
C21 C22 . 1.347(9) no
C22 C23 . 1.386(9) no
C23 C18 . 1.361(8) no
C21 C24 . 1.512(8) no
C25 C26 . 1.498(6) yes
C26 C27 . 1.479(8) yes
C27 C32 . 1.377(8) no
C27 C28 . 1.378(8) no
C28 C29 . 1.394(11) no
C29 C30 . 1.362(12) no
C30 C31 . 1.354(10) no
C31 C32 . 1.388(9) no
C33 C34 . 1.358(9) no
C34 C35 . 1.369(9) no
C2 H1 . 0.9300 no
C3 H2 . 0.9300 no
C7 H3 . 0.9300 no
C8 H4 . 0.9300 no
C12 H5 . 0.9300 no
C13 H6 . 0.9300 no
C15 H7 . 0.9300 no
C16 H8 . 0.9300 no
C17 H9 . 0.9600 no
C17 H10 . 0.9600 no
C17 H11 . 0.9600 no
C19 H12 . 0.9300 no
C20 H13 . 0.9300 no
C22 H14 . 0.9300 no
C23 H15 . 0.9300 no
C24 H16 . 0.9600 no
C24 H17 . 0.9600 no
C24 H18 . 0.9600 no
C28 H19 . 0.9300 no
C29 H20 . 0.9300 no
C30 H21 . 0.9300 no
C31 H22 . 0.9300 no
C32 H23 . 0.9300 no
C33 H24 . 0.9300 no
C34 H25 . 0.9300 no
C35 H26 . 0.9300 no

loop_
_geom_torsion_atom_site_label_1
_geom_torsion_atom_site_label_2
_geom_torsion_atom_site_label_3
_geom_torsion_atom_site_label_4
_geom_torsion_site_symmetry_1
_geom_torsion
_geom_torsion_publ_flag
N1 Ru N3 C33 . 127.1(4) no
N2 Ru N3 C33 . 37.4(4) no
N1 Ru C25 C26 . -107.1(3) no
N2 Ru C25 C26 . -17.4(3) no
C26 C25 C26 O 6_656 95.9(5) no
Ru C25 C26 O . -84.1(5) no
C26 C25 C26 C27 6_656 -81.6(5) no
Ru C25 C26 C27 . 98.4(5) no
O C26 C27 C32 . -168.2(5) no
C25 C26 C27 C32 . 9.3(8) no
O C26 C27 C28 . 12.6(8) no
C25 C26 C27 C28 . -170.0(6) no
